data_7218904
loop_
_publ_author_name
'Seth, Saikat Kumar'
'Lee, Vannajan Sanghiran'
'Yana, Janchai'
'Zain, Sharifuddin M.'
'Cunha, Anna C.'
'Ferreira, Vitor F.'
'Jord\~ao, Alessandro K.'
'de Souza, Maria C. B. V.'
'Wardell, Solange M. S. V.'
'Wardell, James L.'
'Tiekink, Edward R. T.'

_publ_section_title
;
 Crystallographic and computational study of
 1-(arylamino)-1,2,3-triazole-4-carbohydrazides
;
_journal_issue 11
_journal_name_full CrystEngComm
_journal_page_first 2255
_journal_paper_doi 10.1039/C4CE02175D
_journal_volume 17
_journal_year 2015
_chemical_formula_moiety 'C10 H12 N6 O'
_chemical_formula_sum 'C10 H12 N6 O'
_chemical_formula_weight 232.26
_chemical_name_systematic
;
?
;
_space_group_IT_number 2
_symmetry_cell_setting triclinic
_symmetry_space_group_name_Hall '-P 1'
_symmetry_space_group_name_H-M 'P -1'
_atom_sites_solution_hydrogens geom
_atom_sites_solution_primary direct
_atom_sites_solution_secondary difmap
_audit_creation_method SHELXL-97
_audit_update_record
;
2013-04-15 deposited with the CCDC.
2014-11-25 downloaded from the CCDC.
;
_cell_angle_alpha 95.849(3)
_cell_angle_beta 98.205(4)
_cell_angle_gamma 93.393(5)
_cell_formula_units_Z 4
_cell_length_a 7.4637(14)
_cell_length_b 11.481(2)
_cell_length_c 13.395(3)
_cell_measurement_reflns_used 4284
_cell_measurement_temperature 173(2)
_cell_measurement_theta_max 27.4874
_cell_measurement_theta_min 1.7880
_cell_volume 1127.0(4)
_computing_cell_refinement CrystalClear
_computing_data_collection 'CrystalClear (Rigaku Americas Corporation, 2005)'
_computing_data_reduction CrystalClear
_computing_molecular_graphics
;
ORTEP-3 (Farrugia, 1997) and DIAMOND (Brandenburg, 2006)
;
_computing_publication_material 'publCIF (Westrip, 2010)'
_computing_structure_refinement 'SHELXL97 (Sheldrick, 2008)'
_computing_structure_solution 'SHELXS97 (Sheldrick, 2008)'
_diffrn_ambient_temperature 173(2)
_diffrn_measured_fraction_theta_full 0.986
_diffrn_measured_fraction_theta_max 0.986
_diffrn_measurement_device_type AFC12\K/SATURN724
_diffrn_measurement_method \w
_diffrn_radiation_monochromator graphite
_diffrn_radiation_source 'fine-focus sealed tube'
_diffrn_radiation_type MoK\a
_diffrn_radiation_wavelength 0.71069
_diffrn_reflns_av_R_equivalents 0.0251
_diffrn_reflns_av_sigmaI/netI 0.0173
_diffrn_reflns_limit_h_max 8
_diffrn_reflns_limit_h_min -9
_diffrn_reflns_limit_k_max 14
_diffrn_reflns_limit_k_min -14
_diffrn_reflns_limit_l_max 17
_diffrn_reflns_limit_l_min -17
_diffrn_reflns_number 30705
_diffrn_reflns_theta_full 27.49
_diffrn_reflns_theta_max 27.49
_diffrn_reflns_theta_min 1.55
_diffrn_standards_decay_% '< 1'
_diffrn_standards_interval_count 0
_diffrn_standards_number 0
_exptl_absorpt_coefficient_mu 0.097
_exptl_absorpt_correction_T_max 1.0000
_exptl_absorpt_correction_T_min 0.8457
_exptl_absorpt_correction_type multi-scan
_exptl_absorpt_process_details 'ABSCOR (Higashi, 1995)'
_exptl_crystal_colour 'pale yellow'
_exptl_crystal_density_diffrn 1.369
_exptl_crystal_density_method 'not measured'
_exptl_crystal_description needle
_exptl_crystal_F_000 488
_exptl_crystal_size_max 0.40
_exptl_crystal_size_mid 0.30
_exptl_crystal_size_min 0.10
_refine_diff_density_max 0.221
_refine_diff_density_min -0.237
_refine_diff_density_rms 0.041
_refine_ls_extinction_method none
_refine_ls_goodness_of_fit_ref 1.120
_refine_ls_hydrogen_treatment mixed
_refine_ls_matrix_type full
_refine_ls_number_parameters 333
_refine_ls_number_reflns 5112
_refine_ls_number_restraints 8
_refine_ls_restrained_S_all 1.119
_refine_ls_R_factor_all 0.0496
_refine_ls_R_factor_gt 0.0477
_refine_ls_shift/su_max 0.000
_refine_ls_shift/su_mean 0.000
_refine_ls_structure_factor_coef Fsqd
_refine_ls_weighting_details 'calc w=1/[\s^2^(Fo^2^)+(0.0649P)^2^+0.2470P] where P=(Fo^2^+2Fc^2^)/3'
_refine_ls_weighting_scheme calc
_refine_ls_wR_factor_gt 0.1253
_refine_ls_wR_factor_ref 0.1272
_reflns_number_gt 4935
_reflns_number_total 5112
_reflns_threshold_expression I>2\s(I)
_cod_data_source_file c4ce02175d2.cif
_cod_data_source_block h
_cod_depositor_comments 'Adding full bibliography for 7218903--7218906.cif.'
_cod_original_cell_volume 1126.9(4)
_cod_original_sg_symbol_Hall '-P 1 '
_cod_original_sg_symbol_H-M 'P -1 '
_cod_database_code 7218904

loop_
_symmetry_equiv_pos_as_xyz
'x, y, z'
'-x, -y, -z'

loop_
_atom_site_label
_atom_site_type_symbol
_atom_site_fract_x
_atom_site_fract_y
_atom_site_fract_z
_atom_site_U_iso_or_equiv
_atom_site_adp_type
_atom_site_occupancy
_atom_site_symmetry_multiplicity
_atom_site_calc_flag
_atom_site_refinement_flags
O1 O 0.15317(13) 0.89596(9) 0.51649(7) 0.0379(2) Uani 1 1 d .
N1 N -0.02873(16) 0.92507(12) 0.32870(9) 0.0377(3) Uani 1 1 d D
H1N H -0.097(2) 0.8660(12) 0.3460(13) 0.045 Uiso 1 1 d D
H2N H -0.038(2) 0.9860(11) 0.3733(11) 0.045 Uiso 1 1 d D
N2 N 0.15115(15) 0.89320(10) 0.34751(8) 0.0347(3) Uani 1 1 d D
H3N H 0.204(2) 0.8791(14) 0.2931(9) 0.042 Uiso 1 1 d D
N3 N 0.50074(16) 0.81205(10) 0.36901(9) 0.0356(3) Uani 1 1 d .
N4 N 0.66196(16) 0.77969(11) 0.40134(9) 0.0378(3) Uani 1 1 d .
N5 N 0.68082(15) 0.79349(10) 0.50475(8) 0.0331(2) Uani 1 1 d .
N6 N 0.84046(15) 0.77107(10) 0.56359(9) 0.0357(3) Uani 1 1 d D
H4N H 0.9352(17) 0.8050(14) 0.5423(13) 0.043 Uiso 1 1 d D
C1 C 0.23127(18) 0.87943(11) 0.44098(10) 0.0307(3) Uani 1 1 d .
C2 C 0.41727(17) 0.84337(11) 0.45082(9) 0.0308(3) Uani 1 1 d .
C3 C 0.53202(18) 0.83284(11) 0.53933(10) 0.0314(3) Uani 1 1 d .
C4 C 0.5173(2) 0.85506(14) 0.64880(10) 0.0403(3) Uani 1 1 d .
H4A H 0.4595 0.7852 0.6709 0.060 Uiso 1 1 calc R
H4B H 0.4438 0.9218 0.6598 0.060 Uiso 1 1 calc R
H4C H 0.6388 0.8728 0.6880 0.060 Uiso 1 1 calc R
C5 C 0.85805(19) 0.65355(12) 0.58560(10) 0.0351(3) Uani 1 1 d .
C6 C 1.0324(2) 0.61894(13) 0.61235(11) 0.0410(3) Uani 1 1 d .
H6 H 1.1350 0.6707 0.6092 0.049 Uiso 1 1 calc R
C7 C 1.0560(3) 0.50913(15) 0.64356(12) 0.0526(4) Uani 1 1 d .
H7 H 1.1751 0.4858 0.6622 0.063 Uiso 1 1 calc R
C8 C 0.9077(3) 0.43308(15) 0.64779(13) 0.0578(5) Uani 1 1 d .
H8 H 0.9246 0.3578 0.6696 0.069 Uiso 1 1 calc R
C9 C 0.7344(3) 0.46692(15) 0.62009(14) 0.0553(4) Uani 1 1 d .
H9 H 0.6323 0.4143 0.6225 0.066 Uiso 1 1 calc R
C10 C 0.7083(2) 0.57724(14) 0.58874(12) 0.0442(3) Uani 1 1 d .
H10 H 0.5891 0.6001 0.5697 0.053 Uiso 1 1 calc R
O11 O 1.32708(12) 0.11543(9) 0.03831(7) 0.0366(2) Uani 1 1 d .
N11 N 1.39610(16) 0.02924(11) -0.15519(9) 0.0360(3) Uani 1 1 d D
H5N H 1.442(2) -0.0149(13) -0.1085(11) 0.043 Uiso 1 1 d D
H6N H 1.473(2) 0.0917(11) -0.1506(13) 0.043 Uiso 1 1 d D
N12 N 1.23015(15) 0.06706(10) -0.13010(8) 0.0319(2) Uani 1 1 d D
H7N H 1.1416(17) 0.0667(14) -0.1817(10) 0.038 Uiso 1 1 d D
N13 N 0.89500(15) 0.15565(10) -0.10973(8) 0.0315(2) Uani 1 1 d .
N14 N 0.75182(15) 0.19841(10) -0.07800(8) 0.0333(2) Uani 1 1 d .
N15 N 0.78886(15) 0.21431(9) 0.02504(8) 0.0310(2) Uani 1 1 d .
N16 N 0.66514(15) 0.25861(10) 0.08380(9) 0.0343(3) Uani 1 1 d D
H8N H 0.5572(15) 0.2203(13) 0.0660(13) 0.041 Uiso 1 1 d D
C11 C 1.20664(17) 0.10854(10) -0.03697(9) 0.0291(3) Uani 1 1 d .
C12 C 1.02388(17) 0.14711(11) -0.02755(9) 0.0290(3) Uani 1 1 d .
C13 C 0.95643(17) 0.18379(11) 0.06001(10) 0.0306(3) Uani 1 1 d .
C14 C 1.0299(2) 0.19248(14) 0.16955(10) 0.0411(3) Uani 1 1 d .
H14A H 0.9304 0.1792 0.2085 0.062 Uiso 1 1 calc R
H14B H 1.0905 0.2708 0.1916 0.062 Uiso 1 1 calc R
H14C H 1.1175 0.1331 0.1809 0.062 Uiso 1 1 calc R
C15 C 0.66529(19) 0.38270(12) 0.09951(10) 0.0342(3) Uani 1 1 d .
C16 C 0.5138(2) 0.42975(14) 0.13261(12) 0.0440(3) Uani 1 1 d .
H16 H 0.4119 0.3795 0.1399 0.053 Uiso 1 1 calc R
C17 C 0.5119(3) 0.54995(16) 0.15490(13) 0.0551(4) Uani 1 1 d .
H17 H 0.4078 0.5819 0.1770 0.066 Uiso 1 1 calc R
C18 C 0.6589(3) 0.62357(14) 0.14546(13) 0.0568(5) Uani 1 1 d .
H18 H 0.6572 0.7060 0.1617 0.068 Uiso 1 1 calc R
C19 C 0.8090(3) 0.57719(14) 0.11224(13) 0.0516(4) Uani 1 1 d .
H19 H 0.9106 0.6281 0.1054 0.062 Uiso 1 1 calc R
C20 C 0.8132(2) 0.45633(13) 0.08862(11) 0.0405(3) Uani 1 1 d .
H20 H 0.9166 0.4249 0.0653 0.049 Uiso 1 1 calc R

loop_
_atom_site_aniso_label
_atom_site_aniso_U_11
_atom_site_aniso_U_22
_atom_site_aniso_U_33
_atom_site_aniso_U_23
_atom_site_aniso_U_13
_atom_site_aniso_U_12
O1 0.0315(5) 0.0519(6) 0.0303(5) 0.0014(4) 0.0046(4) 0.0081(4)
N1 0.0299(6) 0.0506(7) 0.0320(6) 0.0024(5) 0.0010(4) 0.0105(5)
N2 0.0299(6) 0.0462(6) 0.0288(5) 0.0043(5) 0.0037(4) 0.0097(5)
N3 0.0322(6) 0.0436(6) 0.0317(6) 0.0044(5) 0.0053(4) 0.0064(5)
N4 0.0333(6) 0.0494(7) 0.0314(6) 0.0029(5) 0.0057(4) 0.0079(5)
N5 0.0281(6) 0.0405(6) 0.0302(5) 0.0030(4) 0.0024(4) 0.0061(4)
N6 0.0257(6) 0.0425(6) 0.0386(6) 0.0059(5) 0.0012(4) 0.0054(5)
C1 0.0299(7) 0.0314(6) 0.0301(6) 0.0013(5) 0.0032(5) 0.0030(5)
C2 0.0292(7) 0.0332(6) 0.0298(6) 0.0024(5) 0.0041(5) 0.0042(5)
C3 0.0291(7) 0.0334(6) 0.0310(6) 0.0014(5) 0.0035(5) 0.0039(5)
C4 0.0363(8) 0.0535(8) 0.0302(6) 0.0006(6) 0.0030(5) 0.0080(6)
C5 0.0379(7) 0.0397(7) 0.0265(6) -0.0004(5) 0.0019(5) 0.0074(5)
C6 0.0394(8) 0.0484(8) 0.0331(7) -0.0020(6) -0.0001(5) 0.0112(6)
C7 0.0628(11) 0.0539(9) 0.0376(8) -0.0011(7) -0.0077(7) 0.0242(8)
C8 0.0843(14) 0.0420(8) 0.0434(9) 0.0044(7) -0.0062(8) 0.0135(8)
C9 0.0710(12) 0.0438(8) 0.0482(9) 0.0039(7) 0.0033(8) -0.0028(8)
C10 0.0440(9) 0.0454(8) 0.0418(8) 0.0023(6) 0.0034(6) 0.0031(6)
O11 0.0281(5) 0.0476(5) 0.0321(5) 0.0033(4) -0.0024(4) 0.0056(4)
N11 0.0296(6) 0.0416(6) 0.0370(6) 0.0023(5) 0.0044(5) 0.0099(5)
N12 0.0265(6) 0.0385(6) 0.0294(5) 0.0009(4) 0.0002(4) 0.0071(4)
N13 0.0266(6) 0.0361(5) 0.0307(5) 0.0021(4) 0.0006(4) 0.0056(4)
N14 0.0284(6) 0.0392(6) 0.0312(5) 0.0013(4) 0.0006(4) 0.0062(4)
N15 0.0268(6) 0.0344(5) 0.0304(5) -0.0008(4) 0.0021(4) 0.0049(4)
N16 0.0271(6) 0.0361(6) 0.0397(6) -0.0015(4) 0.0084(5) 0.0031(4)
C11 0.0271(6) 0.0281(6) 0.0311(6) 0.0044(4) 0.0001(5) 0.0030(4)
C12 0.0255(6) 0.0299(6) 0.0301(6) 0.0025(4) -0.0001(5) 0.0024(4)
C13 0.0277(6) 0.0308(6) 0.0316(6) 0.0014(5) -0.0001(5) 0.0020(5)
C14 0.0372(8) 0.0530(8) 0.0306(7) -0.0007(6) -0.0010(5) 0.0055(6)
C15 0.0374(7) 0.0363(6) 0.0280(6) 0.0015(5) 0.0018(5) 0.0074(5)
C16 0.0434(9) 0.0483(8) 0.0426(8) 0.0040(6) 0.0100(6) 0.0141(6)
C17 0.0690(12) 0.0547(9) 0.0462(9) 0.0053(7) 0.0136(8) 0.0306(9)
C18 0.0916(14) 0.0362(8) 0.0435(8) 0.0041(6) 0.0077(8) 0.0178(8)
C19 0.0706(12) 0.0384(8) 0.0446(8) 0.0077(6) 0.0042(8) -0.0004(7)
C20 0.0448(8) 0.0385(7) 0.0381(7) 0.0043(5) 0.0064(6) 0.0028(6)

loop_
_atom_type_symbol
_atom_type_description
_atom_type_scat_dispersion_real
_atom_type_scat_dispersion_imag
_atom_type_scat_source
C C 0.0033 0.0016 'International Tables Vol C Tables 4.2.6.8 and 6.1.1.4'
H H 0.0000 0.0000 'International Tables Vol C Tables 4.2.6.8 and 6.1.1.4'
N N 0.0061 0.0033 'International Tables Vol C Tables 4.2.6.8 and 6.1.1.4'
O O 0.0106 0.0060 'International Tables Vol C Tables 4.2.6.8 and 6.1.1.4'

loop_
_geom_angle_atom_site_label_1
_geom_angle_atom_site_label_2
_geom_angle_atom_site_label_3
_geom_angle
N2 N1 H1N 105.5(11)
N2 N1 H2N 107.1(12)
H1N N1 H2N 105.4(16)
C1 N2 N1 121.77(11)
C1 N2 H3N 123.0(11)
N1 N2 H3N 115.1(11)
N4 N3 C2 108.71(11)
N3 N4 N5 106.31(11)
C3 N5 N4 112.47(11)
C3 N5 N6 126.18(11)
N4 N5 N6 121.33(11)
N5 N6 C5 116.74(11)
N5 N6 H4N 110.6(11)
C5 N6 H4N 115.4(11)
O1 C1 N2 122.24(12)
O1 C1 C2 120.92(12)
N2 C1 C2 116.84(12)
N3 C2 C3 109.91(12)
N3 C2 C1 122.69(12)
C3 C2 C1 127.38(12)
N5 C3 C2 102.58(11)
N5 C3 C4 123.27(12)
C2 C3 C4 134.15(13)
C3 C4 H4A 109.5
C3 C4 H4B 109.5
H4A C4 H4B 109.5
C3 C4 H4C 109.5
H4A C4 H4C 109.5
H4B C4 H4C 109.5
C10 C5 C6 120.07(14)
C10 C5 N6 122.01(13)
C6 C5 N6 117.73(13)
C7 C6 C5 119.86(15)
C7 C6 H6 120.1
C5 C6 H6 120.1
C6 C7 C8 120.44(16)
C6 C7 H7 119.8
C8 C7 H7 119.8
C7 C8 C9 119.73(15)
C7 C8 H8 120.1
C9 C8 H8 120.1
C10 C9 C8 120.55(17)
C10 C9 H9 119.7
C8 C9 H9 119.7
C9 C10 C5 119.35(15)
C9 C10 H10 120.3
C5 C10 H10 120.3
N12 N11 H5N 108.3(11)
N12 N11 H6N 108.2(11)
H5N N11 H6N 106.5(16)
C11 N12 N11 123.73(11)
C11 N12 H7N 120.4(11)
N11 N12 H7N 115.7(11)
N14 N13 C12 109.00(11)
N13 N14 N15 106.35(10)
C13 N15 N14 112.28(11)
C13 N15 N16 125.93(11)
N14 N15 N16 121.78(11)
N15 N16 C15 116.31(11)
N15 N16 H8N 111.1(11)
C15 N16 H8N 115.6(11)
O11 C11 N12 123.80(12)
O11 C11 C12 121.04(12)
N12 C11 C12 115.16(11)
N13 C12 C13 109.20(11)
N13 C12 C11 122.96(11)
C13 C12 C11 127.79(11)
N15 C13 C12 103.15(11)
N15 C13 C14 123.03(12)
C12 C13 C14 133.82(12)
C13 C14 H14A 109.5
C13 C14 H14B 109.5
H14A C14 H14B 109.5
C13 C14 H14C 109.5
H14A C14 H14C 109.5
H14B C14 H14C 109.5
C16 C15 C20 119.88(13)
C16 C15 N16 117.63(13)
C20 C15 N16 122.38(13)
C17 C16 C15 119.85(16)
C17 C16 H16 120.1
C15 C16 H16 120.1
C18 C17 C16 120.67(16)
C18 C17 H17 119.7
C16 C17 H17 119.7
C17 C18 C19 119.60(15)
C17 C18 H18 120.2
C19 C18 H18 120.2
C18 C19 C20 120.65(16)
C18 C19 H19 119.7
C20 C19 H19 119.7
C15 C20 C19 119.35(15)
C15 C20 H20 120.3
C19 C20 H20 120.3

loop_
_geom_bond_atom_site_label_1
_geom_bond_atom_site_label_2
_geom_bond_distance
O1 C1 1.2413(16)
N1 N2 1.4072(17)
N1 H1N 0.895(9)
N1 H2N 0.886(9)
N2 C1 1.3372(17)
N2 H3N 0.880(9)
N3 N4 1.3079(17)
N3 C2 1.3636(17)
N4 N5 1.3640(16)
N5 C3 1.3475(17)
N5 N6 1.3844(15)
N6 C5 1.4197(18)
N6 H4N 0.883(9)
C1 C2 1.4639(18)
C2 C3 1.3804(17)
C3 C4 1.4834(18)
C4 H4A 0.9800
C4 H4B 0.9800
C4 H4C 0.9800
C5 C10 1.387(2)
C5 C6 1.392(2)
C6 C7 1.381(2)
C6 H6 0.9500
C7 C8 1.380(3)
C7 H7 0.9500
C8 C9 1.384(3)
C8 H8 0.9500
C9 C10 1.390(2)
C9 H9 0.9500
C10 H10 0.9500
O11 C11 1.2441(15)
N11 N12 1.4101(16)
N11 H5N 0.887(9)
N11 H6N 0.885(9)
N12 C11 1.3285(17)
N12 H7N 0.885(9)
N13 N14 1.3087(16)
N13 C12 1.3702(16)
N14 N15 1.3596(15)
N15 C13 1.3507(17)
N15 N16 1.3828(15)
N16 C15 1.4187(17)
N16 H8N 0.884(9)
C11 C12 1.4771(18)
C12 C13 1.3782(18)
C13 C14 1.4825(18)
C14 H14A 0.9800
C14 H14B 0.9800
C14 H14C 0.9800
C15 C16 1.390(2)
C15 C20 1.384(2)
C16 C17 1.383(2)
C16 H16 0.9500
C17 C18 1.373(3)
C17 H17 0.9500
C18 C19 1.379(3)
C18 H18 0.9500
C19 C20 1.395(2)
C19 H19 0.9500
C20 H20 0.9500

loop_
_geom_torsion_atom_site_label_1
_geom_torsion_atom_site_label_2
_geom_torsion_atom_site_label_3
_geom_torsion_atom_site_label_4
_geom_torsion
C2 N3 N4 N5 -1.32(14)
N3 N4 N5 C3 0.92(15)
N3 N4 N5 N6 -177.49(11)
C3 N5 N6 C5 94.77(16)
N4 N5 N6 C5 -87.05(15)
N1 N2 C1 O1 -1.3(2)
N1 N2 C1 C2 178.56(12)
N4 N3 C2 C3 1.32(15)
N4 N3 C2 C1 -177.37(12)
O1 C1 C2 N3 172.69(12)
N2 C1 C2 N3 -7.21(19)
O1 C1 C2 C3 -5.8(2)
N2 C1 C2 C3 174.35(12)
N4 N5 C3 C2 -0.12(14)
N6 N5 C3 C2 178.20(12)
N4 N5 C3 C4 179.92(12)
N6 N5 C3 C4 -1.8(2)
N3 C2 C3 N5 -0.71(14)
C1 C2 C3 N5 177.90(12)
N3 C2 C3 C4 179.25(14)
C1 C2 C3 C4 -2.1(2)
N5 N6 C5 C10 -26.94(18)
N5 N6 C5 C6 158.15(12)
C10 C5 C6 C7 -1.0(2)
N6 C5 C6 C7 174.00(13)
C5 C6 C7 C8 0.4(2)
C6 C7 C8 C9 0.3(2)
C7 C8 C9 C10 -0.5(3)
C8 C9 C10 C5 -0.1(2)
C6 C5 C10 C9 0.9(2)
N6 C5 C10 C9 -173.93(14)
C12 N13 N14 N15 -1.44(13)
N13 N14 N15 C13 0.99(14)
N13 N14 N15 N16 -179.88(10)
C13 N15 N16 C15 94.31(15)
N14 N15 N16 C15 -84.71(15)
N11 N12 C11 O11 -2.0(2)
N11 N12 C11 C12 178.04(11)
N14 N13 C12 C13 1.43(14)
N14 N13 C12 C11 -176.29(11)
O11 C11 C12 N13 171.17(11)
N12 C11 C12 N13 -8.87(17)
O11 C11 C12 C13 -6.1(2)
N12 C11 C12 C13 173.85(12)
N14 N15 C13 C12 -0.11(14)
N16 N15 C13 C12 -179.21(11)
N14 N15 C13 C14 -179.85(12)
N16 N15 C13 C14 1.1(2)
N13 C12 C13 N15 -0.78(13)
C11 C12 C13 N15 176.81(12)
N13 C12 C13 C14 178.92(14)
C11 C12 C13 C14 -3.5(2)
N15 N16 C15 C16 162.36(12)
N15 N16 C15 C20 -21.38(19)
C20 C15 C16 C17 -0.2(2)
N16 C15 C16 C17 176.11(14)
C15 C16 C17 C18 -0.5(2)
C16 C17 C18 C19 0.8(3)
C17 C18 C19 C20 -0.3(3)
C16 C15 C20 C19 0.7(2)
N16 C15 C20 C19 -175.45(13)
C18 C19 C20 C15 -0.5(2)
